data_7225740
loop_
_publ_author_name
'Saunders, Lucy K.'
'Nowell, Harriott'
'Raithby, Paul R.'
'Wilson, Chick C.'

_publ_section_title
;
 Crystal engineering urea organic acid hydrogen bonded networks with
 solvent inclusion properties
;
_journal_issue 31
_journal_name_full CrystEngComm
_journal_page_first 5916
_journal_paper_doi 10.1039/C6CE00872K
_journal_volume 18
_journal_year 2016
_chemical_formula_moiety '3(C7 H8 N2 O1), 2(C8 H5 N1 O6), C2 H6 O1, H2 O1'
_chemical_formula_sum 'C39 H42 N8 O17'
_chemical_formula_weight 894.80
_chemical_name_systematic 'tris(n-phenylurea) bis(5-nitroisophthalic acid) monohydrate ethanol solvate '
_space_group_crystal_system triclinic
_space_group_IT_number 2
_space_group_name_Hall '-P 1'
_space_group_name_H-M_alt 'P -1'
_symmetry_space_group_name_Hall '-P 1'
_symmetry_space_group_name_H-M 'P -1'
_atom_sites_solution_hydrogens geom
_audit_creation_method SHELXL-2014
_audit_update_record
;
2016-06-09 deposited with the CCDC.
2016-06-28 downloaded from the CCDC.
;
_cell_angle_alpha 89.062(5)
_cell_angle_beta 83.694(4)
_cell_angle_gamma 74.923(3)
_cell_formula_units_Z 2
_cell_length_a 6.9335(3)
_cell_length_b 12.4902(7)
_cell_length_c 25.4854(13)
_cell_measurement_reflns_used 3788
_cell_measurement_temperature 100
_cell_measurement_theta_max 35.63
_cell_measurement_theta_min 2.50
_cell_volume 2118.02(19)
_computing_cell_refinement 'Bruker SAINT'
_computing_data_collection 'Bruker APEX2'
_computing_data_reduction 'Bruker SAINT'
_computing_structure_refinement 'SHELXL-2013 (Sheldrick, 2013)'
_computing_structure_solution 'SHELXS-2013 (Sheldrick 2013)'
_diffrn_ambient_temperature 100
_diffrn_measured_fraction_theta_full 0.975
_diffrn_measured_fraction_theta_max 0.999
_diffrn_measurement_device_type 'Bruker APEX-II CCD'
_diffrn_measurement_method '\f and \w scans'
_diffrn_radiation_monochromator synchrotron
_diffrn_radiation_type synchrotron
_diffrn_radiation_wavelength 0.9538
_diffrn_reflns_av_R_equivalents 0.0901
_diffrn_reflns_av_unetI/netI 0.1490
_diffrn_reflns_Laue_measured_fraction_full 0.975
_diffrn_reflns_Laue_measured_fraction_max 0.999
_diffrn_reflns_limit_h_max 8
_diffrn_reflns_limit_h_min -8
_diffrn_reflns_limit_k_max 14
_diffrn_reflns_limit_k_min -14
_diffrn_reflns_limit_l_max 30
_diffrn_reflns_limit_l_min -30
_diffrn_reflns_number 20333
_diffrn_reflns_point_group_measured_fraction_full 0.975
_diffrn_reflns_point_group_measured_fraction_max 0.999
_diffrn_reflns_theta_full 34.909
_diffrn_reflns_theta_max 34.590
_diffrn_reflns_theta_min 2.266
_exptl_absorpt_coefficient_mu 0.190
_exptl_absorpt_correction_T_max 0.7472
_exptl_absorpt_correction_T_min 0.6696
_exptl_absorpt_correction_type multi-scan
_exptl_absorpt_process_details
;
        SADABS-2014/1 - Bruker AXS area detector scaling and absorption correction 
;
_exptl_crystal_colour yellow
_exptl_crystal_density_diffrn 1.403
_exptl_crystal_density_method 'not measured'
_exptl_crystal_description needle
_exptl_crystal_F_000 936
_exptl_crystal_recrystallization_method 'Re-crystallisation from solvent'
_exptl_crystal_size_max 0.2
_exptl_crystal_size_mid 0.1
_exptl_crystal_size_min 0.1
_refine_diff_density_max 1.124
_refine_diff_density_min -0.676
_refine_diff_density_rms 0.103
_refine_ls_extinction_method none
_refine_ls_goodness_of_fit_ref 1.005
_refine_ls_hydrogen_treatment constr
_refine_ls_matrix_type full
_refine_ls_number_parameters 561
_refine_ls_number_reflns 7477
_refine_ls_number_restraints 0
_refine_ls_restrained_S_all 1.005
_refine_ls_R_factor_all 0.1972
_refine_ls_R_factor_gt 0.1019
_refine_ls_shift/su_max 0.000
_refine_ls_shift/su_mean 0.000
_refine_ls_structure_factor_coef Fsqd
_refine_ls_weighting_details 'w=1/[\s^2^(Fo^2^)+(0.1899P)^2^] where P=(Fo^2^+2Fc^2^)/3'
_refine_ls_weighting_scheme calc
_refine_ls_wR_factor_gt 0.2761
_refine_ls_wR_factor_ref 0.3331
_reflns_Friedel_coverage 0.000
_reflns_number_gt 3492
_reflns_number_total 7477
_reflns_threshold_expression 'I > 2\s(I)'
_cod_data_source_file c6ce00872k2.cif
_cod_data_source_block IM2
_cod_depositor_comments 'Adding full bibliography for 7225737--7225747.cif.'
_cod_database_code 7225740
_shelx_space_group_comment
;
The symmetry employed for this shelxl refinement is uniquely defined
by the following loop, which should always be used as a source of
symmetry information in preference to the above space-group names.
They are only intended as comments.
;
_shelxl_version_number 2014-3
_solvent_exptl_crystal_recrystallization_method ethanol

loop_
_space_group_symop_operation_xyz
'x, y, z'
'-x, -y, -z'

loop_
_atom_site_label
_atom_site_type_symbol
_atom_site_fract_x
_atom_site_fract_y
_atom_site_fract_z
_atom_site_U_iso_or_equiv
_atom_site_adp_type
_atom_site_occupancy
_atom_site_site_symmetry_order
_atom_site_calc_flag
_atom_site_refinement_flags_posn
_atom_site_refinement_flags_adp
_atom_site_refinement_flags_occupancy
C9 C 0.0611(9) 0.1077(5) 0.0878(2) 0.0232(14) Uani 1 1 d . . .
C10 C 0.0617(9) -0.0018(5) 0.1122(2) 0.0219(14) Uani 1 1 d . . .
C11 C 0.1013(9) -0.0965(5) 0.0812(2) 0.0225(14) Uani 1 1 d . . .
C12 C 0.1110(9) -0.1962(5) 0.1063(2) 0.0251(15) Uani 1 1 d . . .
C13 C 0.0825(9) -0.2055(5) 0.1613(3) 0.0288(16) Uani 1 1 d . . .
C14 C 0.0465(9) -0.1103(5) 0.1915(2) 0.0251(15) Uani 1 1 d . . .
C15 C 0.0347(9) -0.0088(5) 0.1664(2) 0.0256(15) Uani 1 1 d . . .
C16 C 0.0210(10) -0.1178(6) 0.2500(3) 0.0336(17) Uani 1 1 d . . .
N2 N 0.1562(8) -0.2992(5) 0.0740(2) 0.0337(14) Uani 1 1 d . . .
O7 O 0.0286(8) -0.2070(4) 0.27218(18) 0.0427(13) Uani 1 1 d . . .
O8 O -0.0053(8) -0.0245(4) 0.27505(18) 0.0420(13) Uani 1 1 d . . .
O9 O 0.0332(7) 0.1921(3) 0.11466(17) 0.0313(11) Uani 1 1 d . . .
O10 O 0.1013(6) 0.1031(3) 0.03608(16) 0.0291(11) Uani 1 1 d . . .
O11 O 0.2288(8) -0.2977(4) 0.0283(2) 0.0434(13) Uani 1 1 d . . .
O12 O 0.1189(8) -0.3823(4) 0.0955(2) 0.0448(13) Uani 1 1 d . . .
C31 C 0.8005(9) 0.6391(5) -0.0137(3) 0.0257(15) Uani 1 1 d . . .
C32 C 0.6628(9) 0.5549(5) 0.0685(2) 0.0264(15) Uani 1 1 d . . .
C33 C 0.6017(11) 0.4630(5) 0.0853(3) 0.0352(17) Uani 1 1 d . . .
C34 C 0.5229(11) 0.4551(6) 0.1369(3) 0.0364(18) Uani 1 1 d . . .
C35 C 0.5034(10) 0.5407(5) 0.1723(3) 0.0320(17) Uani 1 1 d . . .
C36 C 0.5660(10) 0.6331(5) 0.1559(3) 0.0301(16) Uani 1 1 d . . .
C37 C 0.6441(10) 0.6410(5) 0.1033(2) 0.0293(16) Uani 1 1 d . . .
N7 N 0.7389(8) 0.5566(4) 0.0141(2) 0.0275(13) Uani 1 1 d . . .
N8 N 0.8569(8) 0.6183(4) -0.0648(2) 0.0322(14) Uani 1 1 d . . .
O15 O 0.8002(7) 0.7281(3) 0.00767(16) 0.0310(11) Uani 1 1 d . . .
C1 C 0.2509(11) 0.5906(6) 0.5176(3) 0.0332(17) Uani 1 1 d . . .
C2 C 0.3019(9) 0.5711(5) 0.5727(2) 0.0269(15) Uani 1 1 d . . .
C3 C 0.3406(9) 0.4659(5) 0.5945(2) 0.0266(15) Uani 1 1 d . . .
C4 C 0.3861(9) 0.4483(5) 0.6454(2) 0.0239(14) Uani 1 1 d . . .
C5 C 0.3951(8) 0.5369(5) 0.6768(2) 0.0228(14) Uani 1 1 d . . .
C6 C 0.3596(9) 0.6413(5) 0.6544(2) 0.0275(15) Uani 1 1 d . . .
C7 C 0.3138(10) 0.6603(5) 0.6037(3) 0.0295(16) Uani 1 1 d . . .
C8 C 0.4279(10) 0.3320(5) 0.6666(3) 0.0268(15) Uani 1 1 d . . .
N1 N 0.3707(8) 0.7351(5) 0.6866(2) 0.0329(14) Uani 1 1 d . . .
O1 O 0.4711(7) 0.3244(4) 0.71489(16) 0.0365(12) Uani 1 1 d . . .
O2 O 0.4150(7) 0.2542(4) 0.64006(17) 0.0375(12) Uani 1 1 d . . .
O3 O 0.3918(7) 0.7224(4) 0.73343(19) 0.0374(12) Uani 1 1 d . . .
O4 O 0.3646(9) 0.8235(4) 0.6637(2) 0.0564(16) Uani 1 1 d . . .
O5 O 0.2222(9) 0.6810(4) 0.49707(19) 0.0513(15) Uani 1 1 d . . .
O6 O 0.2456(7) 0.4991(4) 0.49375(17) 0.0378(12) Uani 1 1 d . . .
C17 C 0.1196(10) 0.5862(6) 0.3695(3) 0.0289(16) Uani 1 1 d . . .
C18 C 0.0867(9) 0.4740(5) 0.2927(2) 0.0276(15) Uani 1 1 d . . .
C19 C 0.0254(11) 0.4868(6) 0.2422(3) 0.0385(18) Uani 1 1 d . . .
C20 C 0.0183(11) 0.3959(7) 0.2135(3) 0.048(2) Uani 1 1 d . . .
C21 C 0.0749(12) 0.2906(7) 0.2343(3) 0.047(2) Uani 1 1 d . . .
C22 C 0.1319(10) 0.2776(6) 0.2839(3) 0.0403(18) Uani 1 1 d . . .
C23 C 0.1402(10) 0.3700(6) 0.3135(3) 0.0346(17) Uani 1 1 d . . .
C24 C 0.5122(10) -0.0486(5) 0.2591(3) 0.0301(16) Uani 1 1 d . . .
C25 C 0.5413(9) 0.0426(5) 0.1709(2) 0.0234(14) Uani 1 1 d . . .
C26 C 0.5426(10) 0.1436(5) 0.1492(3) 0.0310(16) Uani 1 1 d . . .
C27 C 0.5596(10) 0.1552(5) 0.0950(3) 0.0329(17) Uani 1 1 d . . .
C28 C 0.5805(10) 0.0651(5) 0.0619(3) 0.0300(16) Uani 1 1 d . . .
C29 C 0.5797(9) -0.0371(5) 0.0842(2) 0.0272(15) Uani 1 1 d . . .
C30 C 0.5616(9) -0.0493(5) 0.1381(2) 0.0273(15) Uani 1 1 d . . .
N3 N 0.0884(8) 0.5729(4) 0.3187(2) 0.0316(14) Uani 1 1 d . . .
N4 N 0.1124(9) 0.6900(4) 0.3837(2) 0.0390(15) Uani 1 1 d . . .
N5 N 0.5305(8) 0.0363(4) 0.2270(2) 0.0304(13) Uani 1 1 d . . .
N6 N 0.5153(9) -0.0329(5) 0.3108(2) 0.0388(15) Uani 1 1 d . . .
O13 O 0.1565(7) 0.5065(4) 0.40052(16) 0.0332(11) Uani 1 1 d . . .
O14 O 0.4860(7) -0.1368(3) 0.24176(17) 0.0336(12) Uani 1 1 d . . .
C38 C 1.024(3) 1.0120(14) 0.4019(7) 0.147(6) Uiso 1 1 d . . .
O16 O 0.9418(11) 0.9513(6) 0.3771(3) 0.090(2) Uiso 1 1 d . . .
C39 C 1.187(3) 0.9375(18) 0.4381(8) 0.205(8) Uiso 1 1 d . . .
O17 O 0.6738(19) 0.8648(10) 0.4406(5) 0.076(4) Uiso 0.5 1 d . . P
O18 O 0.666(3) 0.7974(17) 0.5196(8) 0.147(7) Uiso 0.5 1 d . . P
H7 H 0.1207 -0.0931 0.0445 0.027 Uiso 1 1 calc R U .
H8 H 0.0877 -0.2738 0.1770 0.035 Uiso 1 1 calc R U .
H9 H 0.0081 0.0556 0.1868 0.031 Uiso 1 1 calc R U .
H10 H -0.0181 -0.0350 0.3070 0.063 Uiso 1 1 calc R U .
H6 H 0.0995 0.1653 0.0249 0.044 Uiso 1 1 calc R U .
H30 H 0.6135 0.4052 0.0617 0.042 Uiso 1 1 calc R U .
H31 H 0.4829 0.3920 0.1478 0.044 Uiso 1 1 calc R U .
H32 H 0.4484 0.5361 0.2070 0.038 Uiso 1 1 calc R U .
H33 H 0.5564 0.6903 0.1797 0.036 Uiso 1 1 calc R U .
H34 H 0.6830 0.7041 0.0920 0.035 Uiso 1 1 calc R U .
H29 H 0.7472 0.4975 -0.0038 0.033 Uiso 1 1 calc R U .
H27 H 0.8952 0.6672 -0.0845 0.039 Uiso 1 1 calc R U .
H28 H 0.8552 0.5558 -0.0782 0.039 Uiso 1 1 calc R U .
H2 H 0.3354 0.4060 0.5740 0.032 Uiso 1 1 calc R U .
H4 H 0.4239 0.5264 0.7116 0.027 Uiso 1 1 calc R U .
H5 H 0.2910 0.7314 0.5899 0.035 Uiso 1 1 calc R U .
H3 H 0.4916 0.2596 0.7242 0.055 Uiso 1 1 calc R U .
H1 H 0.2167 0.5133 0.4636 0.057 Uiso 1 1 calc R U .
H14 H -0.0110 0.5572 0.2278 0.046 Uiso 1 1 calc R U .
H15 H -0.0247 0.4051 0.1800 0.057 Uiso 1 1 calc R U .
H16 H 0.0740 0.2290 0.2144 0.057 Uiso 1 1 calc R U .
H18 H 0.1655 0.2072 0.2984 0.048 Uiso 1 1 calc R U .
H17 H 0.1820 0.3606 0.3471 0.042 Uiso 1 1 calc R U .
H22 H 0.5320 0.2044 0.1710 0.037 Uiso 1 1 calc R U .
H23 H 0.5569 0.2244 0.0805 0.039 Uiso 1 1 calc R U .
H24 H 0.5949 0.0728 0.0254 0.036 Uiso 1 1 calc R U .
H25 H 0.5915 -0.0979 0.0625 0.033 Uiso 1 1 calc R U .
H26 H 0.5629 -0.1183 0.1526 0.033 Uiso 1 1 calc R U .
H13 H 0.0670 0.6319 0.3000 0.038 Uiso 1 1 calc R U .
H11 H 0.1336 0.7040 0.4152 0.047 Uiso 1 1 calc R U .
H12 H 0.0865 0.7427 0.3613 0.047 Uiso 1 1 calc R U .
H19 H 0.5366 0.0955 0.2428 0.036 Uiso 1 1 calc R U .
H20 H 0.4992 -0.0837 0.3328 0.047 Uiso 1 1 calc R U .
H21 H 0.5334 0.0279 0.3221 0.047 Uiso 1 1 calc R U .

loop_
_atom_site_aniso_label
_atom_site_aniso_U_11
_atom_site_aniso_U_22
_atom_site_aniso_U_33
_atom_site_aniso_U_23
_atom_site_aniso_U_13
_atom_site_aniso_U_12
C9 0.021(4) 0.029(4) 0.022(4) 0.004(3) -0.005(3) -0.009(3)
C10 0.022(3) 0.028(3) 0.019(3) -0.001(3) 0.000(3) -0.011(3)
C11 0.023(4) 0.026(3) 0.021(3) 0.003(3) -0.005(3) -0.009(3)
C12 0.023(4) 0.020(3) 0.032(4) -0.002(3) -0.004(3) -0.006(3)
C13 0.028(4) 0.023(4) 0.034(4) 0.003(3) -0.004(3) -0.005(3)
C14 0.025(4) 0.025(3) 0.023(4) 0.004(3) -0.003(3) -0.003(3)
C15 0.029(4) 0.021(3) 0.028(4) -0.004(3) -0.001(3) -0.009(3)
C16 0.033(4) 0.032(4) 0.030(4) 0.008(3) -0.001(3) -0.001(3)
N2 0.034(4) 0.026(3) 0.040(4) -0.013(3) -0.013(3) -0.002(3)
O7 0.060(4) 0.037(3) 0.029(3) 0.011(2) -0.005(2) -0.008(3)
O8 0.065(4) 0.031(3) 0.023(3) -0.003(2) -0.003(2) 0.000(2)
O9 0.043(3) 0.029(3) 0.026(3) -0.002(2) 0.001(2) -0.018(2)
O10 0.045(3) 0.026(2) 0.021(2) 0.0070(19) -0.005(2) -0.019(2)
O11 0.050(3) 0.042(3) 0.034(3) -0.015(2) -0.004(3) -0.003(2)
O12 0.060(4) 0.020(3) 0.059(3) 0.002(2) -0.018(3) -0.013(2)
C31 0.030(4) 0.017(3) 0.029(4) 0.005(3) 0.001(3) -0.007(3)
C32 0.028(4) 0.028(4) 0.024(4) 0.004(3) -0.003(3) -0.009(3)
C33 0.055(5) 0.028(4) 0.028(4) -0.001(3) -0.002(3) -0.021(3)
C34 0.053(5) 0.030(4) 0.029(4) 0.003(3) 0.002(4) -0.018(3)
C35 0.036(4) 0.035(4) 0.026(4) 0.015(3) -0.006(3) -0.011(3)
C36 0.038(4) 0.027(4) 0.024(4) -0.002(3) -0.001(3) -0.007(3)
C37 0.040(4) 0.023(3) 0.028(4) 0.004(3) -0.005(3) -0.014(3)
N7 0.037(3) 0.022(3) 0.024(3) -0.003(2) 0.004(3) -0.012(2)
N8 0.053(4) 0.023(3) 0.023(3) -0.001(2) 0.003(3) -0.019(3)
O15 0.047(3) 0.025(2) 0.024(2) 0.0036(19) -0.002(2) -0.015(2)
C1 0.047(5) 0.032(4) 0.021(4) 0.001(3) -0.005(3) -0.010(3)
C2 0.027(4) 0.030(4) 0.025(4) 0.006(3) -0.006(3) -0.010(3)
C3 0.031(4) 0.035(4) 0.015(3) -0.003(3) 0.001(3) -0.012(3)
C4 0.026(4) 0.030(4) 0.019(3) 0.002(3) -0.001(3) -0.012(3)
C5 0.012(3) 0.037(4) 0.019(3) -0.001(3) -0.003(3) -0.005(3)
C6 0.027(4) 0.029(4) 0.029(4) -0.003(3) -0.004(3) -0.010(3)
C7 0.032(4) 0.025(4) 0.032(4) 0.003(3) -0.002(3) -0.009(3)
C8 0.032(4) 0.029(4) 0.024(4) 0.003(3) -0.002(3) -0.017(3)
N1 0.033(4) 0.030(3) 0.038(4) -0.005(3) -0.001(3) -0.011(3)
O1 0.064(3) 0.031(3) 0.017(2) 0.0066(19) -0.012(2) -0.014(2)
O2 0.063(4) 0.029(3) 0.027(3) 0.005(2) -0.010(2) -0.022(2)
O3 0.038(3) 0.044(3) 0.032(3) -0.014(2) -0.002(2) -0.014(2)
O4 0.086(4) 0.026(3) 0.064(4) 0.004(3) -0.023(3) -0.019(3)
O5 0.091(4) 0.029(3) 0.037(3) 0.010(2) -0.022(3) -0.016(3)
O6 0.061(3) 0.035(3) 0.022(3) 0.003(2) -0.013(2) -0.018(2)
C17 0.025(4) 0.036(4) 0.026(4) -0.004(3) -0.004(3) -0.009(3)
C18 0.023(4) 0.038(4) 0.027(4) 0.002(3) -0.001(3) -0.016(3)
C19 0.041(5) 0.052(5) 0.026(4) 0.001(3) 0.002(3) -0.021(4)
C20 0.047(5) 0.075(6) 0.026(4) -0.016(4) 0.002(4) -0.026(4)
C21 0.049(5) 0.050(5) 0.047(5) -0.019(4) 0.004(4) -0.022(4)
C22 0.036(4) 0.044(4) 0.042(5) -0.008(4) 0.006(4) -0.016(4)
C23 0.026(4) 0.038(4) 0.040(4) 0.003(3) -0.007(3) -0.009(3)
C24 0.032(4) 0.030(4) 0.027(4) 0.004(3) -0.005(3) -0.006(3)
C25 0.022(4) 0.021(3) 0.026(4) 0.004(3) -0.002(3) -0.004(3)
C26 0.033(4) 0.026(4) 0.034(4) 0.001(3) -0.008(3) -0.006(3)
C27 0.043(4) 0.022(4) 0.034(4) 0.009(3) -0.006(3) -0.010(3)
C28 0.027(4) 0.037(4) 0.028(4) 0.008(3) -0.005(3) -0.011(3)
C29 0.031(4) 0.031(4) 0.022(4) 0.000(3) -0.003(3) -0.013(3)
C30 0.031(4) 0.020(3) 0.033(4) 0.009(3) -0.006(3) -0.010(3)
N3 0.040(4) 0.033(3) 0.026(3) 0.010(3) -0.007(3) -0.015(3)
N4 0.067(4) 0.029(3) 0.024(3) 0.007(3) -0.020(3) -0.012(3)
N5 0.048(4) 0.019(3) 0.028(3) 0.000(2) -0.007(3) -0.014(3)
N6 0.072(5) 0.030(3) 0.021(3) 0.002(2) -0.004(3) -0.027(3)
O13 0.046(3) 0.037(3) 0.022(2) 0.010(2) -0.013(2) -0.016(2)
O14 0.054(3) 0.026(3) 0.027(3) 0.004(2) -0.012(2) -0.019(2)

loop_
_atom_type_symbol
_atom_type_description
_atom_type_scat_dispersion_real
_atom_type_scat_dispersion_imag
_atom_type_scat_source
C C 0.0067 0.0031 'International Tables Vol C Tables 4.2.6.8 and 6.1.1.4'
H H 0.0000 0.0000 'International Tables Vol C Tables 4.2.6.8 and 6.1.1.4'
N N 0.0123 0.0063 'International Tables Vol C Tables 4.2.6.8 and 6.1.1.4'
O O 0.0206 0.0115 'International Tables Vol C Tables 4.2.6.8 and 6.1.1.4'

loop_
_geom_angle_atom_site_label_1
_geom_angle_atom_site_label_2
_geom_angle_atom_site_label_3
_geom_angle
O9 C9 O10 124.4(5)
O9 C9 C10 121.8(6)
O10 C9 C10 113.8(5)
C15 C10 C11 120.1(6)
C15 C10 C9 119.1(5)
C11 C10 C9 120.6(5)
C12 C11 C10 117.8(6)
C11 C12 C13 123.2(6)
C11 C12 N2 118.8(6)
C13 C12 N2 117.9(6)
C14 C13 C12 118.0(6)
C13 C14 C15 119.3(6)
C13 C14 C16 119.3(6)
C15 C14 C16 121.4(6)
C10 C15 C14 121.6(6)
O7 C16 O8 123.5(6)
O7 C16 C14 121.6(6)
O8 C16 C14 114.9(6)
O11 N2 O12 124.0(6)
O11 N2 C12 118.6(6)
O12 N2 C12 117.4(6)
O15 C31 N8 122.5(5)
O15 C31 N7 121.9(6)
N8 C31 N7 115.5(6)
C33 C32 C37 119.7(6)
C33 C32 N7 116.9(6)
C37 C32 N7 123.4(5)
C32 C33 C34 120.9(6)
C33 C34 C35 120.1(6)
C36 C35 C34 119.5(6)
C35 C36 C37 120.1(6)
C32 C37 C36 119.7(6)
C31 N7 C32 129.3(5)
O5 C1 O6 124.5(6)
O5 C1 C2 123.2(6)
O6 C1 C2 112.4(6)
C3 C2 C7 118.6(6)
C3 C2 C1 121.8(6)
C7 C2 C1 119.6(6)
C4 C3 C2 121.6(6)
C3 C4 C5 120.1(6)
C3 C4 C8 119.0(6)
C5 C4 C8 120.9(5)
C6 C5 C4 117.9(6)
C7 C6 C5 122.7(6)
C7 C6 N1 118.6(6)
C5 C6 N1 118.6(6)
C6 C7 C2 119.0(6)
O2 C8 O1 124.4(6)
O2 C8 C4 121.5(6)
O1 C8 C4 114.0(5)
O3 N1 O4 123.2(6)
O3 N1 C6 119.8(6)
O4 N1 C6 116.9(6)
O13 C17 N4 122.6(6)
O13 C17 N3 122.2(6)
N4 C17 N3 115.2(6)
C23 C18 C19 119.4(6)
C23 C18 N3 124.9(6)
C19 C18 N3 115.6(6)
C20 C19 C18 120.3(7)
C19 C20 C21 120.3(7)
C22 C21 C20 119.7(7)
C21 C22 C23 120.4(7)
C18 C23 C22 119.9(7)
O14 C24 N6 121.1(6)
O14 C24 N5 121.9(6)
N6 C24 N5 116.9(6)
C26 C25 C30 119.9(6)
C26 C25 N5 116.7(6)
C30 C25 N5 123.3(5)
C25 C26 C27 120.0(6)
C26 C27 C28 120.9(6)
C27 C28 C29 118.7(6)
C30 C29 C28 120.9(6)
C29 C30 C25 119.6(6)
C17 N3 C18 128.0(6)
C24 N5 C25 129.7(5)
O16 C38 C39 111.0(14)

loop_
_geom_bond_atom_site_label_1
_geom_bond_atom_site_label_2
_geom_bond_distance
C9 O9 1.227(7)
C9 O10 1.316(7)
C9 C10 1.492(8)
C10 C15 1.377(8)
C10 C11 1.383(8)
C11 C12 1.381(8)
C12 C13 1.401(9)
C12 N2 1.484(8)
C13 C14 1.378(9)
C14 C15 1.399(8)
C14 C16 1.485(9)
C16 O7 1.233(7)
C16 O8 1.299(8)
N2 O11 1.217(7)
N2 O12 1.239(7)
C31 O15 1.245(7)
C31 N8 1.328(8)
C31 N7 1.372(7)
C32 C33 1.371(8)
C32 C37 1.375(8)
C32 N7 1.431(8)
C33 C34 1.378(9)
C34 C35 1.380(9)
C35 C36 1.379(8)
C36 C37 1.400(9)
C1 O5 1.214(8)
C1 O6 1.314(7)
C1 C2 1.488(9)
C2 C3 1.389(9)
C2 C7 1.401(9)
C3 C4 1.370(8)
C4 C5 1.394(8)
C4 C8 1.508(8)
C5 C6 1.387(8)
C6 C7 1.368(9)
C6 N1 1.464(8)
C8 O2 1.220(7)
C8 O1 1.295(7)
N1 O3 1.221(7)
N1 O4 1.234(7)
C17 O13 1.252(7)
C17 N4 1.339(8)
C17 N3 1.356(8)
C18 C23 1.369(9)
C18 C19 1.394(9)
C18 N3 1.415(8)
C19 C20 1.375(10)
C20 C21 1.385(11)
C21 C22 1.362(10)
C22 C23 1.406(9)
C24 O14 1.258(7)
C24 N6 1.339(8)
C24 N5 1.353(8)
C25 C26 1.372(8)
C25 C30 1.400(8)
C25 N5 1.424(8)
C26 C27 1.383(9)
C27 C28 1.385(9)
C28 C29 1.390(8)
C29 C30 1.374(8)
C38 O16 1.272(16)
C38 C39 1.63(2)

loop_
_geom_hbond_atom_site_label_D
_geom_hbond_atom_site_label_H
_geom_hbond_atom_site_label_A
_geom_hbond_distance_DH
_geom_hbond_distance_HA
_geom_hbond_distance_DA
_geom_hbond_angle_DHA
_geom_hbond_site_symmetry_A
O8 H10 O16 0.82 1.79 2.611(9) 176.1 1_445
O10 H6 O15 0.82 1.81 2.580(6) 156.6 2_665
C33 H30 O11 0.93 2.65 3.496(8) 150.9 2_655
C37 H34 O15 0.93 2.26 2.872(8) 123.1 .
N7 H29 O11 0.86 2.54 3.371(7) 162.3 2_655
N8 H27 O9 0.86 2.06 2.904(6) 165.8 2_665
N8 H28 O12 0.86 2.18 3.020(7) 166.6 2_655
O1 H3 O14 0.82 1.73 2.534(6) 166.5 2_656
O6 H1 O13 0.82 1.71 2.514(6) 164.8 .
C23 H17 O13 0.93 2.25 2.849(8) 121.5 .
C30 H26 O14 0.93 2.30 2.890(7) 121.1 .
N3 H13 O7 0.86 2.08 2.923(7) 165.3 1_565
N4 H11 O5 0.86 2.23 3.061(7) 161.5 .
N4 H12 O7 0.86 2.39 3.150(7) 146.7 1_565
N4 H12 O16 0.86 2.56 3.177(9) 129.7 1_455
N5 H19 O3 0.86 2.55 3.384(7) 164.7 2_666
N6 H20 O2 0.86 2.18 2.961(7) 150.8 2_656
N6 H21 O4 0.86 2.20 3.043(7) 167.0 2_666
